data_7034001
loop_
_publ_author_name
'Han, Lu-Lu'
'Hu, Tuo-Ping'
'Mei, Kai'
'Guo, Zhi-Min'
'Yin, Chen'
'Wang, Ya-Xin'
'Zheng, Jun'
'Wang, Xing-Po'
'Sun, Di'

_publ_section_title
;
 Solvent-controlled three families of Zn(ii) coordination compounds:
 synthesis, crystal structure, solvent-induced structural transformation,
 supramolecular isomerism and photoluminescence.
;
_journal_issue 13
_journal_name_full 'Dalton transactions (Cambridge, England : 2003)'
_journal_page_first 6052
_journal_page_last 6061
_journal_paper_doi 10.1039/c4dt03868a
_journal_volume 44
_journal_year 2015
_chemical_formula_sum 'C18 H18 N4 O4 Zn'
_chemical_formula_weight 419.73
_chemical_name_systematic
; 
 ? 
;
_space_group_IT_number 33
_symmetry_space_group_name_Hall 'P 2c -2n'
_symmetry_space_group_name_H-M 'P n a 21'
_atom_sites_solution_hydrogens geom
_atom_sites_solution_primary direct
_atom_sites_solution_secondary difmap
_audit_creation_method SHELXL-97
_audit_update_record
;
2014-12-16 deposited with the CCDC.
2015-02-11 downloaded from the CCDC.
;
_cell_angle_alpha 90.00
_cell_angle_beta 90.00
_cell_angle_gamma 90.00
_cell_formula_units_Z 4
_cell_length_a 17.752(5)
_cell_length_b 11.878(4)
_cell_length_c 10.359(3)
_cell_measurement_temperature 298(2)
_cell_volume 2184.3(11)
_computing_structure_refinement 'SHELXL-97 (Sheldrick, 1997)'
_computing_structure_solution 'SHELXS-97 (Sheldrick, 1990)'
_diffrn_ambient_temperature 298(2)
_diffrn_measured_fraction_theta_full 0.999
_diffrn_measured_fraction_theta_max 0.999
_diffrn_radiation_monochromator graphite
_diffrn_radiation_source 'fine-focus sealed tube'
_diffrn_radiation_type MoK\a
_diffrn_radiation_wavelength 0.71073
_diffrn_reflns_av_R_equivalents 0.0504
_diffrn_reflns_av_sigmaI/netI 0.0650
_diffrn_reflns_limit_h_max 11
_diffrn_reflns_limit_h_min -21
_diffrn_reflns_limit_k_max 14
_diffrn_reflns_limit_k_min -13
_diffrn_reflns_limit_l_max 12
_diffrn_reflns_limit_l_min -12
_diffrn_reflns_number 10338
_diffrn_reflns_theta_full 25.00
_diffrn_reflns_theta_max 25.00
_diffrn_reflns_theta_min 2.06
_exptl_absorpt_coefficient_mu 1.151
_exptl_crystal_density_diffrn 1.276
_exptl_crystal_density_method 'not measured'
_exptl_crystal_F_000 864
_refine_diff_density_max 0.957
_refine_diff_density_min -0.383
_refine_diff_density_rms 0.092
_refine_ls_abs_structure_details 'Flack H D (1983), Acta Cryst. A39, 876-881'
_refine_ls_abs_structure_Flack 0.02(3)
_refine_ls_extinction_method none
_refine_ls_goodness_of_fit_ref 1.026
_refine_ls_hydrogen_treatment mixed
_refine_ls_matrix_type full
_refine_ls_number_parameters 248
_refine_ls_number_reflns 3704
_refine_ls_number_restraints 1
_refine_ls_restrained_S_all 1.026
_refine_ls_R_factor_all 0.0723
_refine_ls_R_factor_gt 0.0519
_refine_ls_shift/su_max 0.012
_refine_ls_shift/su_mean 0.002
_refine_ls_structure_factor_coef Fsqd
_refine_ls_weighting_details 'calc w=1/[\s^2^(Fo^2^)+(0.0907P)^2^+0.0000P] where P=(Fo^2^+2Fc^2^)/3'
_refine_ls_weighting_scheme calc
_refine_ls_wR_factor_gt 0.1368
_refine_ls_wR_factor_ref 0.1513
_reflns_number_gt 2814
_reflns_number_total 3704
_reflns_threshold_expression >2sigma(I)
_cod_data_source_file c4dt03868a2.cif
_cod_data_source_block p2
_cod_depositor_comments 'Adding full bibliography for 7034000--7034005.cif.'
_cod_original_sg_symbol_H-M Pna21
_cod_database_code 7034001

loop_
_symmetry_equiv_pos_as_xyz
'x, y, z'
'-x, -y, z+1/2'
'x+1/2, -y+1/2, z'
'-x+1/2, y+1/2, z+1/2'

loop_
_atom_site_label
_atom_site_type_symbol
_atom_site_fract_x
_atom_site_fract_y
_atom_site_fract_z
_atom_site_U_iso_or_equiv
_atom_site_adp_type
_atom_site_occupancy
_atom_site_symmetry_multiplicity
_atom_site_calc_flag
_atom_site_refinement_flags
Zn1 Zn 0.50960(3) 0.13402(5) 0.43325(10) 0.0405(2) Uani 1 1 d .
O1 O 0.5354(3) -0.0229(4) 0.3705(4) 0.0492(11) Uani 1 1 d .
O2 O 0.4791(3) -0.0580(4) 0.5526(5) 0.0641(14) Uani 1 1 d .
O3 O 0.4252(3) -0.1429(4) 0.2065(5) 0.0565(13) Uani 1 1 d .
O4 O 0.5172(3) -0.2172(4) 0.0882(4) 0.0561(13) Uani 1 1 d .
N1 N 0.5987(3) 0.2057(5) 0.3406(5) 0.0471(13) Uani 1 1 d .
N2 N 0.6127(3) 0.1728(6) 0.2153(6) 0.0581(16) Uani 1 1 d .
H2 H 0.5816 0.1346 0.1691 0.070 Uiso 1 1 calc R
N3 N 0.8814(3) 0.4334(5) 0.2680(5) 0.0493(14) Uani 1 1 d .
H3 H 0.9063 0.4933 0.2494 0.059 Uiso 1 1 calc R
N4 N 0.9098(3) 0.3462(4) 0.3359(5) 0.0431(13) Uani 1 1 d .
C1 C 0.7081(5) 0.1788(10) 0.0403(9) 0.105(4) Uani 1 1 d .
H1A H 0.6831 0.2258 -0.0218 0.157 Uiso 1 1 calc R
H1B H 0.6977 0.1012 0.0215 0.157 Uiso 1 1 calc R
H1C H 0.7614 0.1917 0.0362 0.157 Uiso 1 1 calc R
C2 C 0.6797(4) 0.2068(7) 0.1742(7) 0.064(2) Uani 1 1 d .
C3 C 0.7140(4) 0.2637(6) 0.2783(7) 0.0479(16) Uani 1 1 d .
C4 C 0.6615(3) 0.2601(5) 0.3777(6) 0.0435(16) Uani 1 1 d .
C5 C 0.6696(4) 0.3094(7) 0.5102(7) 0.058(2) Uani 1 1 d .
H5A H 0.6916 0.2546 0.5668 0.087 Uiso 1 1 calc R
H5B H 0.6209 0.3306 0.5423 0.087 Uiso 1 1 calc R
H5C H 0.7014 0.3746 0.5063 0.087 Uiso 1 1 calc R
C6 C 0.7647(5) 0.4980(8) 0.1593(11) 0.101(4) Uani 1 1 d .
H6A H 0.7613 0.5672 0.2067 0.151 Uiso 1 1 calc R
H6B H 0.7151 0.4680 0.1461 0.151 Uiso 1 1 calc R
H6C H 0.7880 0.5118 0.0772 0.151 Uiso 1 1 calc R
C7 C 0.8106(3) 0.4158(6) 0.2332(7) 0.0518(18) Uani 1 1 d .
C8 C 0.7887(3) 0.3141(6) 0.2848(7) 0.0467(16) Uani 1 1 d .
C9 C 0.8540(3) 0.2717(6) 0.3450(6) 0.0483(16) Uani 1 1 d .
C10 C 0.8631(4) 0.1623(6) 0.4132(10) 0.072(3) Uani 1 1 d .
H10A H 0.8538 0.1726 0.5037 0.109 Uiso 1 1 calc R
H10B H 0.9135 0.1350 0.4009 0.109 Uiso 1 1 calc R
H10C H 0.8279 0.1087 0.3789 0.109 Uiso 1 1 calc R
C11 C 0.5108(3) -0.0903(6) 0.4511(9) 0.0428(18) Uani 1 1 d .
C12 C 0.5220(3) -0.2136(5) 0.4294(9) 0.0453(13) Uani 1 1 d .
C13 C 0.5465(5) -0.2796(7) 0.5329(7) 0.063(2) Uani 1 1 d .
H13 H 0.5521 -0.2469 0.6140 0.076 Uiso 1 1 calc R
C14 C 0.5630(7) -0.3949(7) 0.5164(9) 0.090(3) Uani 1 1 d .
H14 H 0.5795 -0.4383 0.5856 0.108 Uiso 1 1 calc R
C15 C 0.5541(6) -0.4426(7) 0.3935(8) 0.083(3) Uani 1 1 d .
H15 H 0.5643 -0.5185 0.3805 0.100 Uiso 1 1 calc R
C16 C 0.5307(6) -0.3781(7) 0.2939(10) 0.077(3) Uani 1 1 d .
H16 H 0.5257 -0.4111 0.2129 0.092 Uiso 1 1 calc R
C17 C 0.5135(4) -0.2633(6) 0.3075(7) 0.0473(18) Uani 1 1 d .
C18 C 0.4825(4) -0.2020(5) 0.1928(7) 0.0436(14) Uani 1 1 d .

loop_
_atom_site_aniso_label
_atom_site_aniso_U_11
_atom_site_aniso_U_22
_atom_site_aniso_U_33
_atom_site_aniso_U_23
_atom_site_aniso_U_13
_atom_site_aniso_U_12
Zn1 0.0288(3) 0.0494(4) 0.0433(4) -0.0034(5) -0.0004(5) 0.0007(3)
O1 0.047(3) 0.047(3) 0.054(3) 0.012(2) 0.010(2) -0.003(2)
O2 0.080(4) 0.060(4) 0.052(3) -0.009(3) 0.018(3) -0.005(3)
O3 0.051(3) 0.061(3) 0.057(3) -0.012(2) -0.007(2) 0.007(2)
O4 0.062(3) 0.060(3) 0.046(3) 0.003(2) 0.007(2) 0.013(2)
N1 0.034(3) 0.060(4) 0.047(3) -0.008(3) 0.001(2) -0.008(3)
N2 0.036(3) 0.086(5) 0.052(4) -0.005(3) -0.006(3) -0.022(3)
N3 0.038(3) 0.051(4) 0.059(4) 0.019(3) -0.009(3) -0.011(2)
N4 0.033(3) 0.054(3) 0.042(3) 0.011(3) -0.001(2) -0.004(2)
C1 0.070(6) 0.181(11) 0.062(6) -0.021(6) 0.019(5) -0.037(7)
C2 0.046(4) 0.101(6) 0.045(4) -0.002(4) 0.001(3) -0.014(4)
C3 0.035(3) 0.054(4) 0.055(4) 0.007(3) -0.005(3) -0.004(3)
C4 0.029(3) 0.049(4) 0.052(4) 0.006(3) 0.000(3) -0.011(3)
C5 0.051(4) 0.071(5) 0.051(4) -0.003(4) -0.005(3) -0.023(4)
C6 0.072(6) 0.084(6) 0.146(9) 0.047(6) -0.059(6) -0.018(5)
C7 0.035(4) 0.050(4) 0.070(5) 0.016(4) -0.020(3) -0.006(3)
C8 0.031(3) 0.056(4) 0.053(4) 0.009(3) -0.002(3) -0.009(3)
C9 0.031(3) 0.059(4) 0.055(4) 0.003(3) 0.005(3) -0.007(3)
C10 0.067(5) 0.061(4) 0.089(7) 0.029(5) -0.030(5) -0.020(3)
C11 0.034(3) 0.047(3) 0.048(5) 0.004(4) -0.002(3) -0.004(2)
C12 0.053(3) 0.043(3) 0.040(3) 0.005(5) 0.005(5) -0.006(2)
C13 0.093(7) 0.061(5) 0.037(4) 0.006(4) -0.014(4) -0.003(5)
C14 0.144(10) 0.050(6) 0.075(7) 0.017(5) -0.043(7) 0.013(6)
C15 0.124(8) 0.044(5) 0.081(7) 0.003(4) -0.027(5) 0.016(5)
C16 0.111(8) 0.050(5) 0.069(6) -0.011(4) -0.022(6) 0.021(4)
C17 0.054(5) 0.046(4) 0.042(4) 0.003(3) -0.005(3) 0.002(3)
C18 0.050(4) 0.040(4) 0.041(4) -0.003(3) 0.001(3) 0.002(3)

loop_
_atom_type_symbol
_atom_type_description
_atom_type_scat_dispersion_real
_atom_type_scat_dispersion_imag
_atom_type_scat_source
C C 0.0033 0.0016 'International Tables Vol C Tables 4.2.6.8 and 6.1.1.4'
H H 0.0000 0.0000 'International Tables Vol C Tables 4.2.6.8 and 6.1.1.4'
N N 0.0061 0.0033 'International Tables Vol C Tables 4.2.6.8 and 6.1.1.4'
O O 0.0106 0.0060 'International Tables Vol C Tables 4.2.6.8 and 6.1.1.4'
Zn Zn 0.2839 1.4301 'International Tables Vol C Tables 4.2.6.8 and 6.1.1.4'

loop_
_geom_angle_atom_site_label_1
_geom_angle_atom_site_label_2
_geom_angle_atom_site_label_3
_geom_angle
_geom_angle_site_symmetry_1
_geom_angle_site_symmetry_3
O4 Zn1 O1 141.9(2) 2_655 .
O4 Zn1 N1 111.5(2) 2_655 .
O1 Zn1 N1 93.3(2) . .
O4 Zn1 N4 97.8(2) 2_655 3_455
O1 Zn1 N4 98.2(2) . 3_455
N1 Zn1 N4 113.0(2) . 3_455
C11 O1 Zn1 107.4(4) . .
C18 O4 Zn1 121.2(4) . 2_654
C4 N1 N2 104.9(5) . .
C4 N1 Zn1 135.2(5) . .
N2 N1 Zn1 117.7(4) . .
C2 N2 N1 112.2(6) . .
C2 N2 H2 123.9 . .
N1 N2 H2 123.9 . .
C7 N3 N4 112.0(5) . .
C7 N3 H3 124.0 . .
N4 N3 H3 124.0 . .
C9 N4 N3 105.6(5) . .
C9 N4 Zn1 133.1(4) . 3
N3 N4 Zn1 119.4(4) . 3
C2 C1 H1A 109.5 . .
C2 C1 H1B 109.5 . .
H1A C1 H1B 109.5 . .
C2 C1 H1C 109.5 . .
H1A C1 H1C 109.5 . .
H1B C1 H1C 109.5 . .
N2 C2 C3 106.7(6) . .
N2 C2 C1 121.7(7) . .
C3 C2 C1 131.5(7) . .
C4 C3 C2 105.2(5) . .
C4 C3 C8 126.1(6) . .
C2 C3 C8 128.7(6) . .
N1 C4 C3 111.0(6) . .
N1 C4 C5 121.9(6) . .
C3 C4 C5 127.0(6) . .
C4 C5 H5A 109.5 . .
C4 C5 H5B 109.5 . .
H5A C5 H5B 109.5 . .
C4 C5 H5C 109.5 . .
H5A C5 H5C 109.5 . .
H5B C5 H5C 109.5 . .
C7 C6 H6A 109.5 . .
C7 C6 H6B 109.5 . .
H6A C6 H6B 109.5 . .
C7 C6 H6C 109.5 . .
H6A C6 H6C 109.5 . .
H6B C6 H6C 109.5 . .
N3 C7 C8 107.6(5) . .
N3 C7 C6 123.9(6) . .
C8 C7 C6 128.4(6) . .
C7 C8 C9 104.6(5) . .
C7 C8 C3 127.0(6) . .
C9 C8 C3 128.4(6) . .
N4 C9 C8 110.0(6) . .
N4 C9 C10 122.2(6) . .
C8 C9 C10 127.7(6) . .
C9 C10 H10A 109.5 . .
C9 C10 H10B 109.5 . .
H10A C10 H10B 109.5 . .
C9 C10 H10C 109.5 . .
H10A C10 H10C 109.5 . .
H10B C10 H10C 109.5 . .
O1 C11 O2 121.8(6) . .
O1 C11 C12 119.1(7) . .
O2 C11 C12 119.0(7) . .
C13 C12 C17 119.3(6) . .
C13 C12 C11 118.3(7) . .
C17 C12 C11 122.2(7) . .
C12 C13 C14 121.0(7) . .
C12 C13 H13 119.5 . .
C14 C13 H13 119.5 . .
C15 C14 C13 118.6(7) . .
C15 C14 H14 120.7 . .
C13 C14 H14 120.7 . .
C16 C15 C14 120.0(8) . .
C16 C15 H15 120.0 . .
C14 C15 H15 120.0 . .
C15 C16 C17 122.7(9) . .
C15 C16 H16 118.6 . .
C17 C16 H16 118.6 . .
C12 C17 C16 118.4(7) . .
C12 C17 C18 123.3(6) . .
C16 C17 C18 118.1(7) . .
O3 C18 O4 125.4(7) . .
O3 C18 C17 118.9(6) . .
O4 C18 C17 115.7(6) . .

loop_
_geom_bond_atom_site_label_1
_geom_bond_atom_site_label_2
_geom_bond_distance
_geom_bond_site_symmetry_2
Zn1 O4 1.944(5) 2_655
Zn1 O1 2.026(5) .
Zn1 N1 2.037(5) .
Zn1 N4 2.053(5) 3_455
O1 C11 1.235(9) .
O2 C11 1.253(10) .
O3 C18 1.244(8) .
O4 C18 1.259(8) .
O4 Zn1 1.944(5) 2_654
N1 C4 1.345(8) .
N1 N2 1.378(8) .
N2 C2 1.327(8) .
N2 H2 0.8600 .
N3 C7 1.323(7) .
N3 N4 1.350(7) .
N3 H3 0.8600 .
N4 C9 1.331(8) .
N4 Zn1 2.053(5) 3
C1 C2 1.513(11) .
C1 H1A 0.9600 .
C1 H1B 0.9600 .
C1 H1C 0.9600 .
C2 C3 1.410(10) .
C3 C4 1.390(9) .
C3 C8 1.456(8) .
C4 C5 1.499(9) .
C5 H5A 0.9600 .
C5 H5B 0.9600 .
C5 H5C 0.9600 .
C6 C7 1.484(10) .
C6 H6A 0.9600 .
C6 H6B 0.9600 .
C6 H6C 0.9600 .
C7 C8 1.377(9) .
C8 C9 1.411(9) .
C9 C10 1.487(9) .
C10 H10A 0.9600 .
C10 H10B 0.9600 .
C10 H10C 0.9600 .
C11 C12 1.496(9) .
C12 C13 1.398(11) .
C12 C17 1.401(12) .
C13 C14 1.411(11) .
C13 H13 0.9300 .
C14 C15 1.403(12) .
C14 H14 0.9300 .
C15 C16 1.350(11) .
C15 H15 0.9300 .
C16 C17 1.405(10) .
C16 H16 0.9300 .
C17 C18 1.498(10) .

loop_
_geom_hbond_atom_site_label_D
_geom_hbond_atom_site_label_H
_geom_hbond_atom_site_label_A
_geom_hbond_distance_DH
_geom_hbond_distance_HA
_geom_hbond_distance_DA
_geom_hbond_angle_DHA
_geom_hbond_site_symmetry_A
N2 H2 O2 0.86 1.86 2.713(8) 173.2 2_654
N3 H3 O3 0.86 1.86 2.684(7) 159.3 3
N3 H3 O1 0.86 2.64 3.120(7) 116.9 3
